data_7009296
loop_
_publ_author_name
'Barton, Andrew J.'
'Genge, Anthony R. J.'
'Levason, William'
'Reid, Gillian'

_publ_contact_author
;
    Dr Gillian Reid
    Department of Chemistry
    University of Southampton
    Highfield
    Southampton
    SO17 1BJ
;
_publ_section_title
;
 Synthesis and structures of bismuth(III) complexes involving thio- and
 seleno-ether ligands
;
_journal_issue 6
_journal_name_full 'Journal of the Chemical Society, Dalton Transactions'
_journal_page_first 859
_journal_paper_doi 10.1039/a909803h
_journal_year 2000
_chemical_formula_moiety 'C5 H12 Bi Cl3 Se2 '
_chemical_formula_structural '[BiCl3(MeSeCH2CH2CH2SeMe]'
_chemical_formula_sum 'C5 H12 Bi Cl3 Se2'
_chemical_formula_weight 545.41
_space_group_IT_number 14
_symmetry_cell_setting monoclinic
_symmetry_Int_Tables_number 14
_symmetry_space_group_name_Hall '-P 2ybc'
_symmetry_space_group_name_H-M 'P 1 21/c 1'
_audit_creation_date 'Wed Jun 16 14:23:20 1999'
_audit_creation_method 'from TEXRAY.INF file'
_cell_angle_alpha 90
_cell_angle_beta 107.70(5)
_cell_angle_gamma 90
_cell_formula_units_Z 4
_cell_length_a 8.653(6)
_cell_length_b 12.024(5)
_cell_length_c 12.600(6)
_cell_measurement_reflns_used 25
_cell_measurement_temperature 150.1
_cell_volume 1248.9(12)
_computing_cell_refinement 'MSC/AFC Diffractometer Control'
_computing_data_collection 'MSC/AFC Diffractometer Control'
_computing_data_reduction teXsan
_computing_publication_material teXsan
_computing_structure_refinement teXsan
_computing_structure_solution SHELXS86
_diffrn_ambient_temperature 150.1
_diffrn_measurement_device AFC7S
_diffrn_measurement_method 'omega/2-theta scans'
_diffrn_orient_matrix_UB_11 -0.02181
_diffrn_orient_matrix_UB_12 0.06661
_diffrn_orient_matrix_UB_13 0.04077
_diffrn_orient_matrix_UB_21 -0.07986
_diffrn_orient_matrix_UB_22 -0.04402
_diffrn_orient_matrix_UB_23 0.02580
_diffrn_orient_matrix_UB_31 0.08868
_diffrn_orient_matrix_UB_32 -0.02326
_diffrn_orient_matrix_UB_33 0.06791
_diffrn_radiation_monochromator graphite
_diffrn_radiation_source 'X-ray tube'
_diffrn_radiation_type MoKalpha
_diffrn_radiation_wavelength 0.71073
_diffrn_reflns_av_R_equivalents 0.0681
_diffrn_reflns_limit_h_max 10
_diffrn_reflns_limit_h_min 0
_diffrn_reflns_limit_k_max 14
_diffrn_reflns_limit_k_min 0
_diffrn_reflns_limit_l_max 14
_diffrn_reflns_limit_l_min -14
_diffrn_reflns_number 2476
_diffrn_reflns_theta_max 25.01
_diffrn_reflns_theta_min 2.5
_diffrn_standards_decay_% -2.32
_diffrn_standards_interval_count 150
_diffrn_standards_number 3
_exptl_absorpt_coefficient_mu 20.511
_exptl_absorpt_correction_T_max 1.000
_exptl_absorpt_correction_T_min 0.433
_exptl_absorpt_correction_type refdelf
_exptl_absorpt_process_details Walker&Stuart_DIFABS
_exptl_crystal_colour yellow
_exptl_crystal_density_diffrn 2.900
_exptl_crystal_density_meas ?
_exptl_crystal_description block
_exptl_crystal_F_000 976.00
_exptl_crystal_size_max 0.470
_exptl_crystal_size_mid 0.180
_exptl_crystal_size_min 0.100
_refine_diff_density_max 3.65
_refine_diff_density_min -2.58
_refine_ls_extinction_method none
_refine_ls_goodness_of_fit_obs 2.470
_refine_ls_hydrogen_treatment noref
_refine_ls_matrix_type full
_refine_ls_number_parameters 100
_refine_ls_number_reflns 1721
_refine_ls_number_restraints 0
_refine_ls_R_factor_obs 0.0451
_refine_ls_shift/esd_max 0.0090
_refine_ls_structure_factor_coef F
_refine_ls_weighting_scheme sigma
_refine_ls_wR_factor_obs 0.0489
_reflns_number_observed 1721
_reflns_number_total 2317
_reflns_observed_criterion 2.00
_cod_data_source_file a909803h.txt
_cod_data_source_block bi4cl4
_cod_depositor_comments
;
The following automatic conversions were performed:
'__publ_section_experimental' tag replaced with
'_publ_section_experimental'.

Automatic conversion script
Id: cif_correct_tags 1440 2010-10-19 06:21:57Z saulius 

The following automatic conversions were performed:

'_atom_site_thermal_displace_type' tag value 'Uij' was replaced with
'Uani' value 11 times.

Automatic conversion script
Id: cif_fix_values 1646 2011-03-28 12:23:43Z adriana 
;
_cod_original_cell_volume 1248(1)
_cod_original_sg_symbol_H-M 'P 21/c     '
_cod_original_formula_sum 'C5 H12 Bi Cl3 Se2 '
_cod_database_code 7009296
_cell_measurement_2theta_min 41.3
_cell_measurement_2theta_max 49.7

loop_
_symmetry_equiv_pos_as_xyz
'   +x,   +y,   +z'
'   -x,1/2+y,1/2-z'
'   -x,   -y,   -z'
'   +x,1/2-y,1/2+z'

loop_
_atom_site_aniso_label
_atom_site_aniso_U_11
_atom_site_aniso_U_22
_atom_site_aniso_U_33
_atom_site_aniso_U_12
_atom_site_aniso_U_13
_atom_site_aniso_U_23
Bi(1) 0.0167(3) 0.0152(3) 0.0169(3) 0.0005(3) 0.0051(2) 0.0007(3)
Se(1) 0.0206(8) 0.0213(8) 0.0182(8) -0.0004(7) 0.0078(7) 0.0024(7)
Se(2) 0.0190(8) 0.0224(9) 0.0235(9) 0.0017(7) 0.0059(7) -0.0010(7)
Cl(1) 0.027(2) 0.022(2) 0.019(2) -0.001(2) 0.008(2) 0.004(2)
Cl(2) 0.028(2) 0.041(3) 0.025(2) 0.003(2) 0.014(2) -0.008(2)
Cl(3) 0.033(2) 0.031(2) 0.021(2) 0.008(2) 0.013(2) 0.007(2)
C(1) 0.013(7) 0.030(9) 0.022(9) 0.011(7) 0.000(7) -0.007(8)
C(2) 0.033(9) 0.028(10) 0.028(10) -0.010(8) 0.015(8) 0.000(8)
C(3) 0.033(9) 0.024(9) 0.019(9) 0.009(8) 0.009(8) 0.010(8)
C(4) 0.033(9) 0.022(9) 0.024(9) 0.000(7) 0.016(8) 0.011(7)
C(5) 0.034(10) 0.04(1) 0.05(1) -0.011(9) 0.021(10) 0.02(1)
Cl(3*) 0.033(2) 0.031(2) 0.021(2) 0.008(2) 0.013(2) 0.007(2)

loop_
_atom_site_label
_atom_site_fract_x
_atom_site_fract_y
_atom_site_fract_z
_atom_site_U_iso_or_equiv
_atom_site_thermal_displace_type
_atom_site_calc_flag
_atom_site_calc_attached_atom
Bi(1) 0.35911(6) 0.14675(5) 0.94133(5) 0.0163(2) Uani ? ?
Se(1) 0.6095(2) 0.2743(1) 1.1216(1) 0.0196(4) Uani ? ?
Se(2) 0.1459(2) 0.0082(1) 0.7579(1) 0.0217(4) Uani ? ?
Cl(1) 0.3736(4) 0.2942(3) 0.7988(3) 0.023(1) Uani ? ?
Cl(2) 0.1063(5) 0.2424(4) 0.9645(3) 0.030(1) Uani ? ?
Cl(3) 0.6345(5) 0.0394(3) 0.9131(3) 0.027(1) Uani ? ?
C(1) 0.472(2) 0.404(1) 1.117(1) 0.023(4) Uani ? ?
C(2) 0.733(2) 0.334(1) 1.026(1) 0.028(5) Uani ? ?
C(3) 0.856(2) 0.422(1) 1.085(1) 0.025(4) Uani ? ?
C(4) -0.005(2) 0.124(1) 0.683(1) 0.025(5) Uani ? ?
C(5) 0.008(2) -0.056(2) 0.840(2) 0.042(6) Uani ? ?
H(1) 0.4088 0.4199 1.0423 0.0274 Uiso ? ?
H(2) 0.4017 0.3920 1.1609 0.0274 Uiso ? ?
H(3) 0.5382 0.4682 1.1458 0.0274 Uiso ? ?
H(4) 0.6592 0.3658 0.9596 0.0355 Uiso ? ?
H(5) 0.7897 0.2744 1.0027 0.0355 Uiso ? ?
H(6) 0.8014 0.4784 1.1136 0.0310 Uiso ? ?
H(7) 0.9026 0.4565 1.0330 0.0310 Uiso ? ?
H(8) 0.0521 0.1791 0.6538 0.0306 Uiso ? ?
H(9) -0.0503 0.1591 0.7339 0.0306 Uiso ? ?
H(10) -0.0920 -0.0819 0.7903 0.0502 Uiso ? ?
H(11) -0.0162 -0.0012 0.8884 0.0502 Uiso ? ?
H(12) 0.0615 -0.1170 0.8853 0.0502 Uiso ? ?

loop_
_atom_type_symbol
_atom_type_oxidation_number
_atom_type_number_in_cell
_atom_type_scat_dispersion_real
_atom_type_scat_dispersion_imag
_atom_type_scat_source
C 0 20 0.003 0.002 'International Tables'
H 0 48 0.000 0.000 'International Tables'
Cl 0 12 0.148 0.159 'International Tables'
Se 0 8 -0.093 2.226 'International Tables'
Bi 0 4 -4.108 10.257 'International Tables'

loop_
_geom_angle_atom_site_label_1
_geom_angle_atom_site_label_2
_geom_angle_atom_site_label_3
_geom_angle
_geom_angle_site_symmetry_1
_geom_angle_site_symmetry_2
_geom_angle_site_symmetry_3
_geom_angle_publ_flag
Se(1) Bi(1) Se(2) 173.19(4) ? ? ? yes
Se(1) Bi(1) Cl(1) 89.95(9) ? ? ? yes
Se(1) Bi(1) Cl(2) 97.3(1) ? ? ? yes
Se(1) Bi(1) Cl(3) 83.56(10) ? ? ? yes
Se(1) Bi(1) Cl(3*) 92.57(9) ? ? ? yes
Se(2) Bi(1) Cl(1) 89.65(9) ? ? ? yes
Se(2) Bi(1) Cl(2) 89.5(1) ? ? ? yes
Se(2) Bi(1) Cl(3) 89.65(10) ? ? ? yes
Se(2) Bi(1) Cl(3*) 86.97(9) ? ? ? yes
Cl(1) Bi(1) Cl(2) 89.7(1) ? ? ? yes
Cl(1) Bi(1) Cl(3) 90.3(1) ? ? ? yes
Cl(1) Bi(1) Cl(3*) 172.2(1) ? ? ? yes
Cl(2) Bi(1) Cl(3) 179.1(1) ? ? ? yes
Cl(2) Bi(1) Cl(3*) 97.3(1) ? ? ? yes
Cl(3) Bi(1) Cl(3*) 82.6(1) ? ? ? yes
Bi(1) Se(1) C(1) 95.3(5) ? ? ? yes
Bi(1) Se(1) C(2) 97.0(5) ? ? ? yes
C(1) Se(1) C(2) 97.3(7) ? ? ? yes
Bi(1) Se(2) C(4) 98.2(5) ? ? ? yes
Bi(1) Se(2) C(5) 98.4(6) ? ? ? yes
C(4) Se(2) C(5) 96.6(7) ? ? ? yes
Bi(1) Cl(3) Bi(1) 97.4(1) ? ? ? yes
Se(1) C(2) C(3) 112(1) ? ? ? yes
C(2) C(3) C(4) 113(1) ? ? ? yes
Se(2) C(4) C(3) 112(1) ? ? ? yes

loop_
_geom_bond_atom_site_label_1
_geom_bond_atom_site_label_2
_geom_bond_distance
_geom_bond_site_symmetry_1
_geom_bond_site_symmetry_2
_geom_bond_publ_flag
Bi(1) Se(1) 3.036(2) ? ? yes
Bi(1) Se(2) 2.988(2) ? ? yes
Bi(1) Cl(1) 2.554(4) ? ? yes
Bi(1) Cl(2) 2.566(4) ? ? yes
Bi(1) Cl(3) 2.826(4) ? ? yes
Bi(1) Cl(3*) 2.884(4) ? ? yes
Se(1) C(1) 1.95(1) ? ? yes
Se(1) C(2) 1.97(1) ? ? yes
Se(2) C(4) 1.94(2) ? ? yes
Se(2) C(5) 1.95(2) ? ? yes
C(2) C(3) 1.53(2) ? ? yes
C(3) C(4) 1.54(2) ? ? yes
